data_7205596
loop_
_publ_author_name
'Zhu, Qin-Yu'
'Yu, Lei'
'Qin, Yu-Rong'
'Huo, Li-Bin'
'Shao, Ming-Yan'
'Dai, Jie'

_publ_section_title
;
 Anion-dependent crystallization of zinc complexes with the ligand
 4&#x2032;,5&#x2032;-diaza-9&#x2032;-(4,5-disubstituted-1,3-dithiol-2-ylidene)
 fluorene: Structures and spectroscopic properties
;
_journal_issue 7
_journal_name_full CrystEngComm
_journal_page_first 2521
_journal_paper_doi 10.1039/c0ce00424c
_journal_volume 13
_journal_year 2011
_chemical_formula_moiety 'C39 H29 N4 O2 S8 Zn, N O3, C H4 O'
_chemical_formula_sum 'C40 H33 N5 O6 S8 Zn'
_chemical_formula_weight 1001.56
_chemical_name_systematic
;
?
;
_space_group_IT_number 33
_symmetry_cell_setting orthorhombic
_symmetry_Int_Tables_number 33
_symmetry_space_group_name_Hall 'P 2c -2n'
_symmetry_space_group_name_H-M 'P n a 21'
_atom_sites_solution_hydrogens geom
_atom_sites_solution_primary direct
_atom_sites_solution_secondary difmap
_audit_creation_method SHELXL-97
_cell_angle_alpha 90.00
_cell_angle_beta 90.00
_cell_angle_gamma 90.00
_cell_formula_units_Z 4
_cell_length_a 16.6110(16)
_cell_length_b 15.9977(15)
_cell_length_c 15.7389(15)
_cell_measurement_reflns_used 14104
_cell_measurement_temperature 223(2)
_cell_measurement_theta_max 25.3
_cell_measurement_theta_min 3.0
_cell_volume 4182.4(7)
_computing_cell_refinement CrystalClear
_computing_data_collection CrystalClear
_computing_data_reduction CrystalStructure
_computing_structure_refinement 'SHELXL-97 (Sheldrick, 1997)'
_computing_structure_solution 'SHELXS-97 (Sheldrick, 1990)'
_diffrn_ambient_temperature 223(2)
_diffrn_detector_area_resol_mean 7.31
_diffrn_measured_fraction_theta_full 0.998
_diffrn_measured_fraction_theta_max 0.998
_diffrn_measurement_device_type 'Rigaku Mercury'
_diffrn_measurement_method \w
_diffrn_radiation_monochromator graphite
_diffrn_radiation_source 'fine-focus sealed tube'
_diffrn_radiation_type MoK\a
_diffrn_radiation_wavelength 0.71070
_diffrn_reflns_av_R_equivalents 0.0633
_diffrn_reflns_av_sigmaI/netI 0.0513
_diffrn_reflns_limit_h_max 20
_diffrn_reflns_limit_h_min -19
_diffrn_reflns_limit_k_max 17
_diffrn_reflns_limit_k_min -19
_diffrn_reflns_limit_l_max 18
_diffrn_reflns_limit_l_min -18
_diffrn_reflns_number 39489
_diffrn_reflns_theta_full 25.35
_diffrn_reflns_theta_max 25.35
_diffrn_reflns_theta_min 3.05
_exptl_absorpt_coefficient_mu 1.041
_exptl_absorpt_correction_T_max 0.771
_exptl_absorpt_correction_T_min 0.694
_exptl_absorpt_correction_type multi-scan
_exptl_absorpt_process_details 'Jacobson, R. (1998) Private communication'
_exptl_crystal_colour red
_exptl_crystal_density_diffrn 1.591
_exptl_crystal_density_method 'not measured'
_exptl_crystal_description block
_exptl_crystal_F_000 2056
_exptl_crystal_size_max 0.40
_exptl_crystal_size_mid 0.30
_exptl_crystal_size_min 0.25
_refine_diff_density_max 0.470
_refine_diff_density_min -0.353
_refine_diff_density_rms 0.067
_refine_ls_abs_structure_details 'Flack H D (1983), Acta Cryst. A39, 876-881'
_refine_ls_abs_structure_Flack 0.506(16)
_refine_ls_extinction_method none
_refine_ls_goodness_of_fit_ref 1.088
_refine_ls_hydrogen_treatment constr
_refine_ls_matrix_type full
_refine_ls_number_parameters 544
_refine_ls_number_reflns 7637
_refine_ls_number_restraints 3
_refine_ls_restrained_S_all 1.088
_refine_ls_R_factor_all 0.0688
_refine_ls_R_factor_gt 0.0589
_refine_ls_shift/su_max 0.000
_refine_ls_shift/su_mean 0.000
_refine_ls_structure_factor_coef Fsqd
_refine_ls_weighting_details 'calc w=1/[\s^2^(Fo^2^)+(0.0503P)^2^+6.0659P] where P=(Fo^2^+2Fc^2^)/3'
_refine_ls_weighting_scheme calc
_refine_ls_wR_factor_gt 0.1250
_refine_ls_wR_factor_ref 0.1300
_reflns_number_gt 6777
_reflns_number_total 7637
_reflns_threshold_expression >2sigma(I)
_cod_data_source_file c0ce00424c.txt
_cod_data_source_block 2
_cod_database_code 7205596

loop_
_symmetry_equiv_pos_as_xyz
'x, y, z'
'-x+1/2, y+1/2, z+1/2'
'x+1/2, -y+1/2, z'
'-x, -y, z+1/2'

loop_
_atom_site_label
_atom_site_type_symbol
_atom_site_fract_x
_atom_site_fract_y
_atom_site_fract_z
_atom_site_U_iso_or_equiv
_atom_site_adp_type
_atom_site_occupancy
_atom_site_symmetry_multiplicity
_atom_site_calc_flag
_atom_site_refinement_flags
_atom_site_disorder_assembly
_atom_site_disorder_group
Zn1 Zn 1.03496(4) 0.48417(4) 0.60567(5) 0.03890(18) Uani 1 1 d . . .
S1 S 0.82552(9) 0.26300(10) 0.25916(10) 0.0388(4) Uani 1 1 d . . .
S2 S 0.89112(9) 0.11846(9) 0.34741(11) 0.0423(4) Uani 1 1 d . . .
S3 S 0.74546(11) 0.15750(11) 0.12312(11) 0.0505(4) Uani 1 1 d . . .
S4 S 0.82409(12) -0.00261(11) 0.21510(12) 0.0527(4) Uani 1 1 d . . .
S5 S 0.81268(9) 0.71006(9) 0.94354(9) 0.0367(3) Uani 1 1 d . . .
S6 S 0.86890(9) 0.84952(9) 0.84039(10) 0.0381(3) Uani 1 1 d . . .
S7 S 0.73399(10) 0.82379(10) 1.07383(11) 0.0464(4) Uani 1 1 d . . .
S8 S 0.79199(10) 0.97960(9) 0.95160(12) 0.0448(4) Uani 1 1 d . . .
O1 O 1.1423(3) 0.4743(3) 0.6698(3) 0.0549(12) Uani 1 1 d . . .
O2 O 1.1582(3) 0.5178(4) 0.5394(3) 0.0753(17) Uani 1 1 d . . .
O3 O 0.4024(5) 0.7115(7) 0.4338(6) 0.155(4) Uani 1 1 d . . .
O4 O 0.5087(5) 0.6602(5) 0.3953(6) 0.138(3) Uani 1 1 d . . .
O5 O 0.4701(9) 0.7748(6) 0.3487(7) 0.203(6) Uani 1 1 d . . .
N1 N 0.9675(3) 0.4802(3) 0.4933(3) 0.0339(12) Uani 1 1 d . . .
N2 N 1.0239(3) 0.3418(3) 0.5917(3) 0.0384(12) Uani 1 1 d . . .
N3 N 0.9553(3) 0.4857(3) 0.7106(3) 0.0337(11) Uani 1 1 d . . .
N4 N 1.0189(3) 0.6244(3) 0.6151(4) 0.0379(11) Uani 1 1 d . . .
N5 N 0.4641(5) 0.7165(5) 0.3896(5) 0.0678(18) Uani 1 1 d . . .
C1 C 0.9375(4) 0.5384(4) 0.4400(4) 0.0394(14) Uani 1 1 d . . .
H1 H 0.9447 0.5953 0.4530 0.047 Uiso 1 1 calc R . .
C2 C 0.8964(4) 0.5167(4) 0.3664(4) 0.0384(14) Uani 1 1 d . . .
H2 H 0.8768 0.5587 0.3301 0.046 Uiso 1 1 calc R . .
C3 C 0.8839(3) 0.4331(4) 0.3459(4) 0.0392(14) Uani 1 1 d . . .
H3 H 0.8562 0.4184 0.2961 0.047 Uiso 1 1 calc R . .
C4 C 0.9128(3) 0.3723(4) 0.3997(4) 0.0336(13) Uani 1 1 d . . .
C5 C 0.9540(3) 0.4015(4) 0.4714(4) 0.0352(13) Uani 1 1 d . . .
C6 C 1.0464(4) 0.2700(4) 0.6290(4) 0.0433(16) Uani 1 1 d . . .
H6B H 1.0764 0.2730 0.6796 0.052 Uiso 1 1 calc R . .
C7 C 1.0280(4) 0.1922(4) 0.5971(4) 0.0423(15) Uani 1 1 d . . .
H7 H 1.0440 0.1438 0.6264 0.051 Uiso 1 1 calc R . .
C8 C 0.9849(4) 0.1855(4) 0.5201(4) 0.0434(15) Uani 1 1 d . . .
H8 H 0.9728 0.1328 0.4968 0.052 Uiso 1 1 calc R . .
C9 C 0.9611(3) 0.2574(4) 0.4801(4) 0.0338(13) Uani 1 1 d . . .
C10 C 0.9824(3) 0.3331(4) 0.5208(4) 0.0350(13) Uani 1 1 d . . .
C11 C 0.9154(3) 0.2791(4) 0.4026(4) 0.0360(14) Uani 1 1 d . . .
C12 C 0.8827(3) 0.2271(3) 0.3444(4) 0.0335(13) Uani 1 1 d . . .
C13 C 0.8037(3) 0.1652(4) 0.2160(4) 0.0401(14) Uani 1 1 d . . .
C14 C 0.8329(3) 0.0984(4) 0.2555(4) 0.0385(14) Uani 1 1 d . . .
C15 C 0.7238(4) 0.2649(4) 0.0997(5) 0.0557(18) Uani 1 1 d . . .
H15A H 0.6965 0.2902 0.1478 0.084 Uiso 1 1 calc R . .
H15B H 0.6895 0.2681 0.0499 0.084 Uiso 1 1 calc R . .
H15C H 0.7736 0.2946 0.0888 0.084 Uiso 1 1 calc R . .
C16 C 0.8360(5) -0.0676(5) 0.3042(5) 0.073(2) Uani 1 1 d . . .
H16A H 0.8903 -0.0618 0.3262 0.110 Uiso 1 1 calc R . .
H16B H 0.8266 -0.1252 0.2879 0.110 Uiso 1 1 calc R . .
H16C H 0.7977 -0.0515 0.3478 0.110 Uiso 1 1 calc R . .
C17 C 0.9234(4) 0.4287(4) 0.7627(4) 0.0422(15) Uani 1 1 d . . .
H17 H 0.9310 0.3717 0.7507 0.051 Uiso 1 1 calc R . .
C18 C 0.8793(4) 0.4511(4) 0.8341(4) 0.0425(15) Uani 1 1 d . . .
H18 H 0.8574 0.4089 0.8686 0.051 Uiso 1 1 calc R . .
C19 C 0.8667(4) 0.5349(4) 0.8561(4) 0.0394(14) Uani 1 1 d . . .
H19 H 0.8380 0.5499 0.9053 0.047 Uiso 1 1 calc R . .
C20 C 0.8990(3) 0.5954(3) 0.8015(4) 0.0318(12) Uani 1 1 d . . .
C21 C 0.9420(3) 0.5647(4) 0.7317(4) 0.0336(13) Uani 1 1 d . . .
C22 C 1.0425(4) 0.6958(4) 0.5780(4) 0.0399(14) Uani 1 1 d . . .
H22 H 1.0747 0.6933 0.5290 0.048 Uiso 1 1 calc R . .
C23 C 1.0207(3) 0.7729(4) 0.6098(4) 0.0399(14) Uani 1 1 d . . .
H23 H 1.0378 0.8212 0.5811 0.048 Uiso 1 1 calc R . .
C24 C 0.9747(3) 0.7816(4) 0.6823(4) 0.0373(14) Uani 1 1 d . . .
H24 H 0.9612 0.8347 0.7035 0.045 Uiso 1 1 calc R . .
C25 C 0.9490(3) 0.7088(3) 0.7230(4) 0.0331(13) Uani 1 1 d . . .
C26 C 0.9736(3) 0.6344(3) 0.6856(4) 0.0337(13) Uani 1 1 d . . .
C27 C 0.9009(3) 0.6868(3) 0.7992(4) 0.0325(13) Uani 1 1 d . . .
C28 C 0.8661(3) 0.7413(3) 0.8535(4) 0.0311(12) Uani 1 1 d . . .
C29 C 0.7882(3) 0.8107(4) 0.9799(4) 0.0373(14) Uani 1 1 d . . .
C30 C 0.8134(3) 0.8751(3) 0.9311(4) 0.0362(14) Uani 1 1 d . . .
C31 C 0.7204(4) 0.7182(4) 1.1095(5) 0.0545(17) Uani 1 1 d . . .
H31A H 0.6947 0.6858 1.0651 0.082 Uiso 1 1 calc R . .
H31B H 0.6868 0.7179 1.1599 0.082 Uiso 1 1 calc R . .
H31C H 0.7724 0.6939 1.1229 0.082 Uiso 1 1 calc R . .
C32 C 0.8903(4) 1.0157(4) 0.9828(5) 0.0570(19) Uani 1 1 d . . .
H32A H 0.9059 0.9888 1.0355 0.085 Uiso 1 1 calc R . .
H32B H 0.8889 1.0758 0.9909 0.085 Uiso 1 1 calc R . .
H32C H 0.9290 1.0020 0.9388 0.085 Uiso 1 1 calc R . .
C33 C 1.1870(4) 0.4972(4) 0.6094(5) 0.0458(15) Uani 1 1 d . . .
C34 C 1.2762(4) 0.5010(4) 0.6232(4) 0.0383(15) Uani 1 1 d . . .
C35 C 1.3082(4) 0.4708(4) 0.6977(4) 0.0466(16) Uani 1 1 d . . .
H35 H 1.2745 0.4494 0.7405 0.056 Uiso 1 1 calc R . .
C36 C 1.3926(5) 0.4724(4) 0.7087(5) 0.060(2) Uani 1 1 d . . .
H36 H 1.4158 0.4517 0.7589 0.072 Uiso 1 1 calc R . .
C37 C 1.4398(4) 0.5040(4) 0.6462(5) 0.056(2) Uani 1 1 d . . .
H37 H 1.4959 0.5050 0.6539 0.067 Uiso 1 1 calc R . .
C38 C 1.4078(4) 0.5344(4) 0.5722(6) 0.061(2) Uani 1 1 d . . .
H38 H 1.4414 0.5568 0.5299 0.073 Uiso 1 1 calc R . .
C39 C 1.3259(4) 0.5316(4) 0.5608(5) 0.0495(17) Uani 1 1 d . . .
H39 H 1.3035 0.5510 0.5096 0.059 Uiso 1 1 calc R . .
O6 O 0.256(4) 0.778(4) 0.344(4) 0.14(2) Uiso 0.15 1 d PD . .
O6' O 0.1532(6) 0.7592(6) 0.3111(6) 0.125(3) Uiso 0.85 1 d PD . .
C40 C 0.193(3) 0.748(4) 0.402(4) 0.079(17) Uiso 0.15 1 d PD . .
C40' C 0.2130(9) 0.7859(8) 0.3711(9) 0.093(4) Uiso 0.85 1 d PD . .

loop_
_atom_site_aniso_label
_atom_site_aniso_U_11
_atom_site_aniso_U_22
_atom_site_aniso_U_33
_atom_site_aniso_U_23
_atom_site_aniso_U_13
_atom_site_aniso_U_12
Zn1 0.0390(4) 0.0408(3) 0.0369(3) -0.0058(3) -0.0012(4) -0.0002(3)
S1 0.0419(8) 0.0342(8) 0.0402(8) -0.0033(7) -0.0020(7) -0.0006(6)
S2 0.0473(8) 0.0333(8) 0.0461(9) -0.0024(7) -0.0060(8) -0.0007(7)
S3 0.0556(10) 0.0489(10) 0.0470(10) -0.0101(8) -0.0117(8) 0.0023(8)
S4 0.0659(11) 0.0386(9) 0.0537(10) -0.0091(8) -0.0001(9) -0.0041(8)
S5 0.0426(8) 0.0304(7) 0.0372(8) -0.0005(6) 0.0021(7) 0.0002(6)
S6 0.0430(8) 0.0280(7) 0.0433(8) -0.0007(7) 0.0029(8) -0.0010(6)
S7 0.0517(10) 0.0430(9) 0.0445(9) -0.0052(7) 0.0066(8) 0.0019(7)
S8 0.0445(9) 0.0309(8) 0.0591(10) -0.0078(8) -0.0079(8) 0.0038(7)
O1 0.039(2) 0.057(3) 0.069(3) -0.010(3) 0.007(2) -0.005(2)
O2 0.057(3) 0.118(5) 0.051(3) -0.028(3) -0.012(3) 0.024(3)
O3 0.114(6) 0.247(12) 0.104(6) -0.022(7) 0.028(6) -0.007(7)
O4 0.122(6) 0.122(7) 0.169(9) 0.001(6) -0.002(6) 0.057(5)
O5 0.379(19) 0.091(6) 0.139(8) 0.031(6) 0.087(10) 0.000(8)
N1 0.035(3) 0.029(3) 0.038(3) 0.001(2) 0.005(2) -0.005(2)
N2 0.036(3) 0.041(3) 0.038(3) -0.003(2) -0.002(2) 0.002(2)
N3 0.037(3) 0.031(3) 0.033(3) -0.004(2) -0.006(2) 0.000(2)
N4 0.039(3) 0.036(3) 0.039(3) -0.004(2) 0.002(3) -0.001(2)
N5 0.082(5) 0.058(4) 0.063(4) -0.003(4) 0.003(4) -0.007(4)
C1 0.043(3) 0.030(3) 0.046(4) -0.008(3) 0.007(3) 0.000(3)
C2 0.046(4) 0.032(3) 0.038(3) 0.004(3) -0.001(3) -0.002(3)
C3 0.037(3) 0.043(3) 0.038(3) 0.001(3) 0.002(3) 0.000(3)
C4 0.032(3) 0.034(3) 0.034(3) 0.003(3) 0.002(3) 0.002(2)
C5 0.026(3) 0.038(3) 0.041(3) 0.000(3) 0.009(3) 0.002(2)
C6 0.048(4) 0.048(4) 0.034(4) 0.003(3) -0.002(3) 0.008(3)
C7 0.053(4) 0.033(3) 0.041(4) 0.002(3) -0.007(3) 0.001(3)
C8 0.046(4) 0.037(3) 0.048(4) 0.002(3) 0.000(3) -0.002(3)
C9 0.029(3) 0.038(3) 0.034(3) -0.003(3) 0.004(3) 0.001(2)
C10 0.030(3) 0.036(3) 0.038(3) -0.006(3) 0.008(3) -0.001(2)
C11 0.035(3) 0.036(3) 0.037(3) -0.001(3) 0.006(3) -0.002(3)
C12 0.032(3) 0.034(3) 0.035(3) -0.003(3) 0.006(3) -0.001(2)
C13 0.035(3) 0.040(3) 0.045(4) -0.009(3) -0.001(3) -0.004(3)
C14 0.036(3) 0.037(3) 0.043(3) -0.001(3) 0.001(3) -0.001(3)
C15 0.048(4) 0.060(4) 0.059(4) 0.008(4) 0.006(4) 0.008(3)
C16 0.100(6) 0.039(4) 0.081(6) -0.003(4) -0.014(5) 0.004(4)
C17 0.048(4) 0.035(3) 0.044(4) 0.004(3) 0.001(3) 0.001(3)
C18 0.051(4) 0.034(3) 0.042(4) 0.008(3) -0.002(3) -0.001(3)
C19 0.045(4) 0.034(3) 0.039(3) 0.002(3) 0.003(3) 0.004(3)
C20 0.030(3) 0.030(3) 0.035(3) 0.000(3) -0.006(3) 0.001(2)
C21 0.033(3) 0.034(3) 0.034(3) 0.003(3) -0.005(3) 0.001(2)
C22 0.041(3) 0.037(3) 0.042(3) 0.000(3) 0.003(3) -0.009(3)
C23 0.038(3) 0.039(3) 0.043(3) 0.009(3) -0.004(3) -0.010(2)
C24 0.038(3) 0.032(3) 0.042(3) 0.006(3) -0.001(3) -0.001(3)
C25 0.028(3) 0.030(3) 0.040(3) -0.003(3) -0.010(3) 0.000(2)
C26 0.035(3) 0.032(3) 0.034(3) 0.001(2) -0.009(3) -0.004(2)
C27 0.034(3) 0.028(3) 0.035(3) 0.001(2) -0.004(3) 0.004(2)
C28 0.032(3) 0.029(3) 0.032(3) -0.001(3) -0.005(3) 0.001(2)
C29 0.035(3) 0.036(3) 0.041(3) -0.006(3) -0.005(3) 0.002(3)
C30 0.036(3) 0.030(3) 0.042(4) -0.006(3) -0.003(3) 0.007(2)
C31 0.058(4) 0.057(4) 0.048(4) 0.004(4) 0.012(4) 0.006(3)
C32 0.052(4) 0.045(4) 0.075(5) -0.016(4) -0.012(4) -0.001(3)
C33 0.040(3) 0.051(4) 0.047(4) -0.027(3) -0.002(4) 0.001(3)
C34 0.040(3) 0.035(3) 0.041(4) -0.008(3) 0.007(3) -0.002(2)
C35 0.048(4) 0.042(4) 0.049(4) -0.004(3) -0.001(3) 0.001(3)
C36 0.061(5) 0.055(4) 0.064(5) -0.013(4) -0.020(4) 0.017(4)
C37 0.039(4) 0.044(4) 0.085(6) -0.025(4) 0.006(4) 0.001(3)
C38 0.058(5) 0.043(4) 0.082(5) -0.009(4) 0.019(5) -0.003(3)
C39 0.055(4) 0.043(4) 0.050(4) -0.004(3) 0.009(3) 0.010(3)

loop_
_atom_type_symbol
_atom_type_description
_atom_type_scat_dispersion_real
_atom_type_scat_dispersion_imag
_atom_type_scat_source
C C 0.0033 0.0016 'International Tables Vol C Tables 4.2.6.8 and 6.1.1.4'
H H 0.0000 0.0000 'International Tables Vol C Tables 4.2.6.8 and 6.1.1.4'
N N 0.0061 0.0033 'International Tables Vol C Tables 4.2.6.8 and 6.1.1.4'
O O 0.0106 0.0060 'International Tables Vol C Tables 4.2.6.8 and 6.1.1.4'
S S 0.1246 0.1234 'International Tables Vol C Tables 4.2.6.8 and 6.1.1.4'
Zn Zn 0.2839 1.4301 'International Tables Vol C Tables 4.2.6.8 and 6.1.1.4'

loop_
_geom_angle_atom_site_label_1
_geom_angle_atom_site_label_2
_geom_angle_atom_site_label_3
_geom_angle
_geom_angle_site_symmetry_1
_geom_angle_site_symmetry_3
_geom_angle_publ_flag
O1 Zn1 N1 151.21(19) . . ?
O1 Zn1 N3 99.23(19) . . ?
N1 Zn1 N3 108.95(17) . . ?
O1 Zn1 N4 98.43(18) . . ?
N1 Zn1 N4 91.26(19) . . ?
N3 Zn1 N4 82.19(18) . . ?
O1 Zn1 N2 92.31(18) . . ?
N1 Zn1 N2 81.15(18) . . ?
N3 Zn1 N2 92.06(18) . . ?
N4 Zn1 N2 168.49(16) . . ?
O1 Zn1 O2 58.77(17) . . ?
N1 Zn1 O2 95.61(18) . . ?
N3 Zn1 O2 152.23(18) . . ?
N4 Zn1 O2 84.57(19) . . ?
N2 Zn1 O2 104.67(19) . . ?
O1 Zn1 C33 29.6(2) . . ?
N1 Zn1 C33 123.7(2) . . ?
N3 Zn1 C33 127.2(2) . . ?
N4 Zn1 C33 91.99(18) . . ?
N2 Zn1 C33 99.41(18) . . ?
O2 Zn1 C33 29.2(2) . . ?
C12 S1 C13 96.8(3) . . ?
C12 S2 C14 96.6(3) . . ?
C13 S3 C15 102.3(3) . . ?
C14 S4 C16 104.3(3) . . ?
C28 S5 C29 96.9(3) . . ?
C28 S6 C30 97.0(3) . . ?
C29 S7 C31 102.5(3) . . ?
C30 S8 C32 100.0(3) . . ?
C33 O1 Zn1 96.8(4) . . ?
C33 O2 Zn1 83.3(4) . . ?
C5 N1 C1 115.6(5) . . ?
C5 N1 Zn1 109.8(4) . . ?
C1 N1 Zn1 134.6(4) . . ?
C10 N2 C6 115.1(5) . . ?
C10 N2 Zn1 103.2(4) . . ?
C6 N2 Zn1 141.6(4) . . ?
C21 N3 C17 115.5(5) . . ?
C21 N3 Zn1 108.1(4) . . ?
C17 N3 Zn1 136.0(4) . . ?
C22 N4 C26 114.8(5) . . ?
C22 N4 Zn1 141.4(4) . . ?
C26 N4 Zn1 103.7(4) . . ?
O5 N5 O4 128.3(11) . . ?
O5 N5 O3 116.3(11) . . ?
O4 N5 O3 115.5(10) . . ?
N1 C1 C2 121.8(5) . . ?
N1 C1 H1 119.1 . . ?
C2 C1 H1 119.1 . . ?
C1 C2 C3 120.5(6) . . ?
C1 C2 H2 119.8 . . ?
C3 C2 H2 119.8 . . ?
C4 C3 C2 119.1(6) . . ?
C4 C3 H3 120.5 . . ?
C2 C3 H3 120.5 . . ?
C3 C4 C5 115.4(5) . . ?
C3 C4 C11 137.4(6) . . ?
C5 C4 C11 107.1(5) . . ?
N1 C5 C4 127.6(6) . . ?
N1 C5 C10 122.2(6) . . ?
C4 C5 C10 110.2(5) . . ?
N2 C6 C7 123.5(6) . . ?
N2 C6 H6B 118.3 . . ?
C7 C6 H6B 118.3 . . ?
C6 C7 C8 119.7(6) . . ?
C6 C7 H7 120.2 . . ?
C8 C7 H7 120.2 . . ?
C9 C8 C7 118.5(6) . . ?
C9 C8 H8 120.8 . . ?
C7 C8 H8 120.8 . . ?
C8 C9 C10 116.0(6) . . ?
C8 C9 C11 136.5(6) . . ?
C10 C9 C11 107.5(5) . . ?
N2 C10 C9 127.2(6) . . ?
N2 C10 C5 123.6(5) . . ?
C9 C10 C5 109.1(5) . . ?
C12 C11 C9 128.4(5) . . ?
C12 C11 C4 125.6(5) . . ?
C9 C11 C4 106.0(5) . . ?
C11 C12 S1 122.6(4) . . ?
C11 C12 S2 124.3(5) . . ?
S1 C12 S2 113.1(3) . . ?
C14 C13 S1 117.6(5) . . ?
C14 C13 S3 122.3(5) . . ?
S1 C13 S3 120.1(4) . . ?
C13 C14 S4 123.0(5) . . ?
C13 C14 S2 115.8(5) . . ?
S4 C14 S2 120.8(4) . . ?
S3 C15 H15A 109.5 . . ?
S3 C15 H15B 109.5 . . ?
H15A C15 H15B 109.5 . . ?
S3 C15 H15C 109.5 . . ?
H15A C15 H15C 109.5 . . ?
H15B C15 H15C 109.5 . . ?
S4 C16 H16A 109.5 . . ?
S4 C16 H16B 109.5 . . ?
H16A C16 H16B 109.5 . . ?
S4 C16 H16C 109.5 . . ?
H16A C16 H16C 109.5 . . ?
H16B C16 H16C 109.5 . . ?
N3 C17 C18 122.0(6) . . ?
N3 C17 H17 119.0 . . ?
C18 C17 H17 119.0 . . ?
C17 C18 C19 121.8(6) . . ?
C17 C18 H18 119.1 . . ?
C19 C18 H18 119.1 . . ?
C20 C19 C18 116.9(6) . . ?
C20 C19 H19 121.6 . . ?
C18 C19 H19 121.6 . . ?
C21 C20 C19 115.8(5) . . ?
C21 C20 C27 108.6(5) . . ?
C19 C20 C27 135.5(6) . . ?
N3 C21 C20 128.0(5) . . ?
N3 C21 C26 123.7(5) . . ?
C20 C21 C26 108.3(5) . . ?
N4 C22 C23 121.8(6) . . ?
N4 C22 H22 119.1 . . ?
C23 C22 H22 119.1 . . ?
C22 C23 C24 122.4(6) . . ?
C22 C23 H23 118.8 . . ?
C24 C23 H23 118.8 . . ?
C23 C24 C25 117.7(5) . . ?
C23 C24 H24 121.1 . . ?
C25 C24 H24 121.1 . . ?
C26 C25 C24 115.5(6) . . ?
C26 C25 C27 107.3(5) . . ?
C24 C25 C27 137.3(5) . . ?
N4 C26 C25 127.8(5) . . ?
N4 C26 C21 122.0(5) . . ?
C25 C26 C21 110.2(5) . . ?
C28 C27 C20 128.3(5) . . ?
C28 C27 C25 126.0(5) . . ?
C20 C27 C25 105.6(5) . . ?
C27 C28 S6 123.7(5) . . ?
C27 C28 S5 123.1(4) . . ?
S6 C28 S5 113.2(3) . . ?
C30 C29 S7 123.3(5) . . ?
C30 C29 S5 116.3(5) . . ?
S7 C29 S5 120.4(4) . . ?
C29 C30 S8 124.4(5) . . ?
C29 C30 S6 116.6(4) . . ?
S8 C30 S6 118.9(3) . . ?
S7 C31 H31A 109.5 . . ?
S7 C31 H31B 109.5 . . ?
H31A C31 H31B 109.5 . . ?
S7 C31 H31C 109.5 . . ?
H31A C31 H31C 109.5 . . ?
H31B C31 H31C 109.5 . . ?
S8 C32 H32A 109.5 . . ?
S8 C32 H32B 109.5 . . ?
H32A C32 H32B 109.5 . . ?
S8 C32 H32C 109.5 . . ?
H32A C32 H32C 109.5 . . ?
H32B C32 H32C 109.5 . . ?
O2 C33 O1 121.2(6) . . ?
O2 C33 C34 119.9(7) . . ?
O1 C33 C34 119.0(7) . . ?
O2 C33 Zn1 67.6(4) . . ?
O1 C33 Zn1 53.6(3) . . ?
C34 C33 Zn1 172.6(6) . . ?
C39 C34 C35 120.3(6) . . ?
C39 C34 C33 120.3(6) . . ?
C35 C34 C33 119.4(6) . . ?
C34 C35 C36 118.8(7) . . ?
C34 C35 H35 120.6 . . ?
C36 C35 H35 120.6 . . ?
C37 C36 C35 119.4(7) . . ?
C37 C36 H36 120.3 . . ?
C35 C36 H36 120.3 . . ?
C36 C37 C38 121.7(7) . . ?
C36 C37 H37 119.2 . . ?
C38 C37 H37 119.2 . . ?
C37 C38 C39 119.0(7) . . ?
C37 C38 H38 120.5 . . ?
C39 C38 H38 120.5 . . ?
C38 C39 C34 120.8(7) . . ?
C38 C39 H39 119.6 . . ?
C34 C39 H39 119.6 . . ?

loop_
_geom_bond_atom_site_label_1
_geom_bond_atom_site_label_2
_geom_bond_distance
_geom_bond_site_symmetry_2
_geom_bond_publ_flag
Zn1 O1 2.056(5) . ?
Zn1 N1 2.095(5) . ?
Zn1 N3 2.116(5) . ?
Zn1 N4 2.264(5) . ?
Zn1 N2 2.295(5) . ?
Zn1 O2 2.360(6) . ?
Zn1 C33 2.536(6) . ?
S1 C12 1.742(6) . ?
S1 C13 1.744(6) . ?
S2 C12 1.744(6) . ?
S2 C14 1.770(6) . ?
S3 C13 1.757(6) . ?
S3 C15 1.794(7) . ?
S4 C14 1.742(6) . ?
S4 C16 1.757(8) . ?
S5 C28 1.745(6) . ?
S5 C29 1.755(6) . ?
S6 C28 1.744(5) . ?
S6 C30 1.749(6) . ?
S7 C29 1.744(6) . ?
S7 C31 1.794(7) . ?
S8 C30 1.739(6) . ?
S8 C32 1.800(7) . ?
O1 C33 1.261(8) . ?
O2 C33 1.245(9) . ?
O3 N5 1.241(10) . ?
O4 N5 1.170(9) . ?
O5 N5 1.138(10) . ?
N1 C5 1.325(7) . ?
N1 C1 1.348(8) . ?
N2 C10 1.318(8) . ?
N2 C6 1.344(7) . ?
N3 C21 1.327(7) . ?
N3 C17 1.336(8) . ?
N4 C22 1.342(7) . ?
N4 C26 1.351(8) . ?
C1 C2 1.390(9) . ?
C1 H1 0.9400 . ?
C2 C3 1.390(8) . ?
C2 H2 0.9400 . ?
C3 C4 1.376(8) . ?
C3 H3 0.9400 . ?
C4 C5 1.400(8) . ?
C4 C11 1.492(8) . ?
C5 C10 1.423(8) . ?
C6 C7 1.376(8) . ?
C6 H6B 0.9400 . ?
C7 C8 1.411(9) . ?
C7 H7 0.9400 . ?
C8 C9 1.370(8) . ?
C8 H8 0.9400 . ?
C9 C10 1.415(8) . ?
C9 C11 1.477(8) . ?
C11 C12 1.352(8) . ?
C13 C14 1.329(8) . ?
C15 H15A 0.9700 . ?
C15 H15B 0.9700 . ?
C15 H15C 0.9700 . ?
C16 H16A 0.9700 . ?
C16 H16B 0.9700 . ?
C16 H16C 0.9700 . ?
C17 C18 1.388(9) . ?
C17 H17 0.9400 . ?
C18 C19 1.401(9) . ?
C18 H18 0.9400 . ?
C19 C20 1.401(8) . ?
C19 H19 0.9400 . ?
C20 C21 1.400(8) . ?
C20 C27 1.463(8) . ?
C21 C26 1.429(8) . ?
C22 C23 1.378(8) . ?
C22 H22 0.9400 . ?
C23 C24 1.379(9) . ?
C23 H23 0.9400 . ?
C24 C25 1.396(8) . ?
C24 H24 0.9400 . ?
C25 C26 1.390(8) . ?
C25 C27 1.484(8) . ?
C27 C28 1.351(8) . ?
C29 C30 1.351(8) . ?
C31 H31A 0.9700 . ?
C31 H31B 0.9700 . ?
C31 H31C 0.9700 . ?
C32 H32A 0.9700 . ?
C32 H32B 0.9700 . ?
C32 H32C 0.9700 . ?
C33 C34 1.499(8) . ?
C34 C39 1.374(8) . ?
C34 C35 1.374(9) . ?
C35 C36 1.413(10) . ?
C35 H35 0.9400 . ?
C36 C37 1.356(11) . ?
C36 H36 0.9400 . ?
C37 C38 1.370(11) . ?
C37 H37 0.9400 . ?
C38 C39 1.373(10) . ?
C38 H38 0.9400 . ?
C39 H39 0.9400 . ?
O6 C40 1.48(2) . ?
O6' C40' 1.436(12) . ?

loop_
_geom_torsion_atom_site_label_1
_geom_torsion_atom_site_label_2
_geom_torsion_atom_site_label_3
_geom_torsion_atom_site_label_4
_geom_torsion
_geom_torsion_site_symmetry_1
_geom_torsion_site_symmetry_2
_geom_torsion_site_symmetry_3
_geom_torsion_site_symmetry_4
_geom_torsion_publ_flag
N1 Zn1 O1 C33 29.4(6) . . . . ?
N3 Zn1 O1 C33 -162.4(4) . . . . ?
N4 Zn1 O1 C33 -79.0(4) . . . . ?
N2 Zn1 O1 C33 105.1(4) . . . . ?
O2 Zn1 O1 C33 -0.7(4) . . . . ?
O1 Zn1 O2 C33 0.7(4) . . . . ?
N1 Zn1 O2 C33 -165.3(4) . . . . ?
N3 Zn1 O2 C33 42.2(6) . . . . ?
N4 Zn1 O2 C33 104.0(4) . . . . ?
N2 Zn1 O2 C33 -83.0(4) . . . . ?
O1 Zn1 N1 C5 77.8(5) . . . . ?
N3 Zn1 N1 C5 -89.8(4) . . . . ?
N4 Zn1 N1 C5 -172.0(4) . . . . ?
N2 Zn1 N1 C5 -0.7(4) . . . . ?
O2 Zn1 N1 C5 103.3(4) . . . . ?
C33 Zn1 N1 C5 94.8(4) . . . . ?
O1 Zn1 N1 C1 -100.8(6) . . . . ?
N3 Zn1 N1 C1 91.6(6) . . . . ?
N4 Zn1 N1 C1 9.4(6) . . . . ?
N2 Zn1 N1 C1 -179.3(6) . . . . ?
O2 Zn1 N1 C1 -75.3(6) . . . . ?
C33 Zn1 N1 C1 -83.8(6) . . . . ?
O1 Zn1 N2 C10 -151.1(4) . . . . ?
N1 Zn1 N2 C10 0.7(4) . . . . ?
N3 Zn1 N2 C10 109.6(4) . . . . ?
N4 Zn1 N2 C10 49.9(12) . . . . ?
O2 Zn1 N2 C10 -92.8(4) . . . . ?
C33 Zn1 N2 C10 -122.2(4) . . . . ?
O1 Zn1 N2 C6 26.7(7) . . . . ?
N1 Zn1 N2 C6 178.5(7) . . . . ?
N3 Zn1 N2 C6 -72.6(7) . . . . ?
N4 Zn1 N2 C6 -132.3(10) . . . . ?
O2 Zn1 N2 C6 85.0(7) . . . . ?
C33 Zn1 N2 C6 55.6(7) . . . . ?
O1 Zn1 N3 C21 92.7(4) . . . . ?
N1 Zn1 N3 C21 -93.3(4) . . . . ?
N4 Zn1 N3 C21 -4.6(4) . . . . ?
N2 Zn1 N3 C21 -174.6(4) . . . . ?
O2 Zn1 N3 C21 57.7(6) . . . . ?
C33 Zn1 N3 C21 81.9(4) . . . . ?
O1 Zn1 N3 C17 -79.4(6) . . . . ?
N1 Zn1 N3 C17 94.6(6) . . . . ?
N4 Zn1 N3 C17 -176.8(6) . . . . ?
N2 Zn1 N3 C17 13.2(6) . . . . ?
O2 Zn1 N3 C17 -114.5(6) . . . . ?
C33 Zn1 N3 C17 -90.2(6) . . . . ?
O1 Zn1 N4 C22 81.7(7) . . . . ?
N1 Zn1 N4 C22 -71.0(7) . . . . ?
N3 Zn1 N4 C22 180.0(7) . . . . ?
N2 Zn1 N4 C22 -119.5(10) . . . . ?
O2 Zn1 N4 C22 24.5(7) . . . . ?
C33 Zn1 N4 C22 52.7(7) . . . . ?
O1 Zn1 N4 C26 -93.2(4) . . . . ?
N1 Zn1 N4 C26 114.0(4) . . . . ?
N3 Zn1 N4 C26 5.0(4) . . . . ?
N2 Zn1 N4 C26 65.6(12) . . . . ?
O2 Zn1 N4 C26 -150.5(4) . . . . ?
C33 Zn1 N4 C26 -122.2(4) . . . . ?
C5 N1 C1 C2 -1.0(8) . . . . ?
Zn1 N1 C1 C2 177.5(4) . . . . ?
N1 C1 C2 C3 0.8(9) . . . . ?
C1 C2 C3 C4 0.2(9) . . . . ?
C2 C3 C4 C5 -0.8(8) . . . . ?
C2 C3 C4 C11 -178.1(6) . . . . ?
C1 N1 C5 C4 0.3(8) . . . . ?
Zn1 N1 C5 C4 -178.6(5) . . . . ?
C1 N1 C5 C10 179.5(5) . . . . ?
Zn1 N1 C5 C10 0.6(7) . . . . ?
C3 C4 C5 N1 0.7(9) . . . . ?
C11 C4 C5 N1 178.7(5) . . . . ?
C3 C4 C5 C10 -178.7(5) . . . . ?
C11 C4 C5 C10 -0.6(6) . . . . ?
C10 N2 C6 C7 -0.3(9) . . . . ?
Zn1 N2 C6 C7 -178.0(5) . . . . ?
N2 C6 C7 C8 1.6(10) . . . . ?
C6 C7 C8 C9 -1.4(9) . . . . ?
C7 C8 C9 C10 -0.1(8) . . . . ?
C7 C8 C9 C11 -178.6(6) . . . . ?
C6 N2 C10 C9 -1.4(9) . . . . ?
Zn1 N2 C10 C9 177.1(5) . . . . ?
C6 N2 C10 C5 -179.1(5) . . . . ?
Zn1 N2 C10 C5 -0.6(6) . . . . ?
C8 C9 C10 N2 1.6(9) . . . . ?
C11 C9 C10 N2 -179.5(5) . . . . ?
C8 C9 C10 C5 179.6(5) . . . . ?
C11 C9 C10 C5 -1.5(6) . . . . ?
N1 C5 C10 N2 0.1(9) . . . . ?
C4 C5 C10 N2 179.4(5) . . . . ?
N1 C5 C10 C9 -178.1(5) . . . . ?
C4 C5 C10 C9 1.3(6) . . . . ?
C8 C9 C11 C12 -1.0(11) . . . . ?
C10 C9 C11 C12 -179.6(6) . . . . ?
C8 C9 C11 C4 179.7(7) . . . . ?
C10 C9 C11 C4 1.1(6) . . . . ?
C3 C4 C11 C12 -2.2(11) . . . . ?
C5 C4 C11 C12 -179.6(5) . . . . ?
C3 C4 C11 C9 177.1(7) . . . . ?
C5 C4 C11 C9 -0.3(6) . . . . ?
C9 C11 C12 S1 176.3(4) . . . . ?
C4 C11 C12 S1 -4.5(8) . . . . ?
C9 C11 C12 S2 -2.3(9) . . . . ?
C4 C11 C12 S2 176.9(4) . . . . ?
C13 S1 C12 C11 -178.9(5) . . . . ?
C13 S1 C12 S2 -0.1(4) . . . . ?
C14 S2 C12 C11 178.7(5) . . . . ?
C14 S2 C12 S1 0.0(4) . . . . ?
C12 S1 C13 C14 0.3(6) . . . . ?
C12 S1 C13 S3 -179.4(4) . . . . ?
C15 S3 C13 C14 179.9(5) . . . . ?
C15 S3 C13 S1 -0.4(5) . . . . ?
S1 C13 C14 S4 -174.0(3) . . . . ?
S3 C13 C14 S4 5.7(8) . . . . ?
S1 C13 C14 S2 -0.4(7) . . . . ?
S3 C13 C14 S2 179.3(3) . . . . ?
C16 S4 C14 C13 -158.5(6) . . . . ?
C16 S4 C14 S2 28.1(5) . . . . ?
C12 S2 C14 C13 0.3(5) . . . . ?
C12 S2 C14 S4 174.0(4) . . . . ?
C21 N3 C17 C18 0.0(9) . . . . ?
Zn1 N3 C17 C18 171.8(4) . . . . ?
N3 C17 C18 C19 -0.9(10) . . . . ?
C17 C18 C19 C20 1.6(9) . . . . ?
C18 C19 C20 C21 -1.5(8) . . . . ?
C18 C19 C20 C27 -179.8(6) . . . . ?
C17 N3 C21 C20 0.0(9) . . . . ?
Zn1 N3 C21 C20 -174.0(5) . . . . ?
C17 N3 C21 C26 177.7(5) . . . . ?
Zn1 N3 C21 C26 3.7(7) . . . . ?
C19 C20 C21 N3 0.8(9) . . . . ?
C27 C20 C21 N3 179.5(6) . . . . ?
C19 C20 C21 C26 -177.2(5) . . . . ?
C27 C20 C21 C26 1.5(6) . . . . ?
C26 N4 C22 C23 -0.8(9) . . . . ?
Zn1 N4 C22 C23 -175.4(5) . . . . ?
N4 C22 C23 C24 1.2(10) . . . . ?
C22 C23 C24 C25 -1.0(9) . . . . ?
C23 C24 C25 C26 0.4(8) . . . . ?
C23 C24 C25 C27 179.9(6) . . . . ?
C22 N4 C26 C25 0.3(9) . . . . ?
Zn1 N4 C26 C25 176.8(5) . . . . ?
C22 N4 C26 C21 178.6(5) . . . . ?
Zn1 N4 C26 C21 -4.9(6) . . . . ?
C24 C25 C26 N4 -0.1(9) . . . . ?
C27 C25 C26 N4 -179.7(5) . . . . ?
C24 C25 C26 C21 -178.6(5) . . . . ?
C27 C25 C26 C21 1.8(6) . . . . ?
N3 C21 C26 N4 1.2(9) . . . . ?
C20 C21 C26 N4 179.3(5) . . . . ?
N3 C21 C26 C25 179.8(5) . . . . ?
C20 C21 C26 C25 -2.1(6) . . . . ?
C21 C20 C27 C28 178.9(6) . . . . ?
C19 C20 C27 C28 -2.7(11) . . . . ?
C21 C20 C27 C25 -0.4(6) . . . . ?
C19 C20 C27 C25 178.0(6) . . . . ?
C26 C25 C27 C28 179.8(5) . . . . ?
C24 C25 C27 C28 0.3(11) . . . . ?
C26 C25 C27 C20 -0.9(6) . . . . ?
C24 C25 C27 C20 179.7(6) . . . . ?
C20 C27 C28 S6 -176.6(4) . . . . ?
C25 C27 C28 S6 2.6(8) . . . . ?
C20 C27 C28 S5 2.6(9) . . . . ?
C25 C27 C28 S5 -178.2(4) . . . . ?
C30 S6 C28 C27 179.8(5) . . . . ?
C30 S6 C28 S5 0.5(4) . . . . ?
C29 S5 C28 C27 179.5(5) . . . . ?
C29 S5 C28 S6 -1.2(4) . . . . ?
C31 S7 C29 C30 -178.9(5) . . . . ?
C31 S7 C29 S5 1.4(5) . . . . ?
C28 S5 C29 C30 1.7(5) . . . . ?
C28 S5 C29 S7 -178.5(4) . . . . ?
S7 C29 C30 S8 -3.0(8) . . . . ?
S5 C29 C30 S8 176.7(3) . . . . ?
S7 C29 C30 S6 178.6(3) . . . . ?
S5 C29 C30 S6 -1.6(6) . . . . ?
C32 S8 C30 C29 109.6(6) . . . . ?
C32 S8 C30 S6 -72.2(4) . . . . ?
C28 S6 C30 C29 0.6(5) . . . . ?
C28 S6 C30 S8 -177.8(3) . . . . ?
Zn1 O2 C33 O1 -1.1(6) . . . . ?
Zn1 O2 C33 C34 -179.9(5) . . . . ?
Zn1 O1 C33 O2 1.3(7) . . . . ?
Zn1 O1 C33 C34 -179.9(4) . . . . ?
O1 Zn1 C33 O2 -178.8(6) . . . . ?
N1 Zn1 C33 O2 17.7(5) . . . . ?
N3 Zn1 C33 O2 -156.9(4) . . . . ?
N4 Zn1 C33 O2 -75.2(4) . . . . ?
N2 Zn1 C33 O2 103.3(4) . . . . ?
N1 Zn1 C33 O1 -163.5(3) . . . . ?
N3 Zn1 C33 O1 21.9(4) . . . . ?
N4 Zn1 C33 O1 103.6(4) . . . . ?
N2 Zn1 C33 O1 -77.9(4) . . . . ?
O2 Zn1 C33 O1 178.8(6) . . . . ?
O1 Zn1 C33 C34 1(3) . . . . ?
N1 Zn1 C33 C34 -163(3) . . . . ?
N3 Zn1 C33 C34 23(3) . . . . ?
N4 Zn1 C33 C34 104(3) . . . . ?
N2 Zn1 C33 C34 -77(3) . . . . ?
O2 Zn1 C33 C34 180(100) . . . . ?
O2 C33 C34 C39 3.7(9) . . . . ?
O1 C33 C34 C39 -175.1(6) . . . . ?
Zn1 C33 C34 C39 -176(3) . . . . ?
O2 C33 C34 C35 -173.9(6) . . . . ?
O1 C33 C34 C35 7.3(8) . . . . ?
Zn1 C33 C34 C35 7(3) . . . . ?
C39 C34 C35 C36 0.4(9) . . . . ?
C33 C34 C35 C36 178.0(5) . . . . ?
C34 C35 C36 C37 0.4(10) . . . . ?
C35 C36 C37 C38 -0.2(10) . . . . ?
C36 C37 C38 C39 -0.9(10) . . . . ?
C37 C38 C39 C34 1.7(10) . . . . ?
C35 C34 C39 C38 -1.5(9) . . . . ?
C33 C34 C39 C38 -179.1(6) . . . . ?
